data_7232324
loop_
_publ_author_name
'Andleeb, Hina'
'Khan, Imtiaz'
'Franconetti, Antonio'
'Tahir, Muhammad Nawaz'
'Simpson, Jim'
'Hameed, Shahid'
'Frontera, Antonio'

_publ_section_title
;
 Diverse structural assemblies of U-shaped hydrazinyl-sulfonamides:
 experimental and theoretical analysis of non-covalent interactions
 stabilizing solid state conformations
;
_journal_issue 11
_journal_name_full CrystEngComm
_journal_page_first 1780
_journal_paper_doi 10.1039/C8CE01917G
_journal_volume 21
_journal_year 2019
_chemical_absolute_configuration rmad
_chemical_formula_moiety 'C13 H21 N3 O3 S'
_chemical_formula_sum 'C13 H21 N3 O3 S'
_chemical_formula_weight 299.39
_space_group_crystal_system monoclinic
_space_group_IT_number 4
_space_group_name_Hall 'P 2yb'
_space_group_name_H-M_alt 'P 1 21 1'
_symmetry_space_group_name_Hall 'P 2yb'
_symmetry_space_group_name_H-M 'P 1 21 1'
_atom_sites_solution_hydrogens mixed
_audit_creation_method SHELXL-2014/7
_audit_update_record
;
2018-02-27 deposited with the CCDC.
2019-02-07 downloaded from the CCDC.
;
_cell_angle_alpha 90
_cell_angle_beta 105.426(4)
_cell_angle_gamma 90
_cell_formula_units_Z 2
_cell_length_a 10.3216(9)
_cell_length_b 6.6441(5)
_cell_length_c 12.0540(11)
_cell_measurement_reflns_used 2608
_cell_measurement_temperature 296(2)
_cell_measurement_theta_max 27.120
_cell_measurement_theta_min 1.753
_cell_volume 796.86(12)
_computing_cell_refinement 'SAINT (Bruker, 2007)'
_computing_data_collection 'APEX2 (Bruker, 2007)'
_computing_data_reduction 'SAINT (Bruker, 2007)'
_computing_molecular_graphics 'Mercury (Macrae et al., 2008)'
_computing_publication_material 'SHELXL-2014/7 (Sheldrick, 2014)'
_computing_structure_refinement 'SHELXL-2014/7 (Sheldrick, 2014)'
_computing_structure_solution 'SHELXT (Sheldrick, 2014)'
_diffrn_ambient_temperature 296(2)
_diffrn_detector_area_resol_mean 7.70
_diffrn_measured_fraction_theta_full 0.999
_diffrn_measured_fraction_theta_max 0.998
_diffrn_measurement_device_type 'Bruker Kappa APEXII CCD'
_diffrn_measurement_method \w
_diffrn_radiation_monochromator graphite
_diffrn_radiation_source 'fine-focus sealed tube'
_diffrn_radiation_type MoK\a
_diffrn_radiation_wavelength 0.71073
_diffrn_reflns_av_R_equivalents 0.0184
_diffrn_reflns_av_unetI/netI 0.0243
_diffrn_reflns_Laue_measured_fraction_full 0.999
_diffrn_reflns_Laue_measured_fraction_max 0.998
_diffrn_reflns_limit_h_max 12
_diffrn_reflns_limit_h_min -13
_diffrn_reflns_limit_k_max 5
_diffrn_reflns_limit_k_min -8
_diffrn_reflns_limit_l_max 15
_diffrn_reflns_limit_l_min -14
_diffrn_reflns_number 6854
_diffrn_reflns_point_group_measured_fraction_full 0.829
_diffrn_reflns_point_group_measured_fraction_max 0.788
_diffrn_reflns_theta_full 25.000
_diffrn_reflns_theta_max 27.120
_diffrn_reflns_theta_min 1.753
_exptl_absorpt_coefficient_mu 0.214
_exptl_absorpt_correction_T_max 0.936
_exptl_absorpt_correction_T_min 0.915
_exptl_absorpt_correction_type multi-scan
_exptl_absorpt_process_details '(SADABS; Bruker, 2005)'
_exptl_crystal_colour colorless
_exptl_crystal_density_diffrn 1.248
_exptl_crystal_description needle
_exptl_crystal_F_000 320
_exptl_crystal_size_max 0.42
_exptl_crystal_size_mid 0.34
_exptl_crystal_size_min 0.32
_refine_diff_density_max 0.145
_refine_diff_density_min -0.251
_refine_diff_density_rms 0.033
_refine_ls_abs_structure_details
;
 Flack x determined using 776 quotients [(I+)-(I-)]/[(I+)+(I-)]
 (Parsons, Flack and Wagner, Acta Cryst. B69 (2013) 249-259).
;
_refine_ls_abs_structure_Flack 0.06(3)
_refine_ls_extinction_method none
_refine_ls_goodness_of_fit_ref 1.034
_refine_ls_hydrogen_treatment mixed
_refine_ls_matrix_type full
_refine_ls_number_parameters 231
_refine_ls_number_reflns 2788
_refine_ls_number_restraints 1
_refine_ls_restrained_S_all 1.034
_refine_ls_R_factor_all 0.0336
_refine_ls_R_factor_gt 0.0306
_refine_ls_shift/su_max 0.002
_refine_ls_shift/su_mean 0.000
_refine_ls_structure_factor_coef Fsqd
_refine_ls_weighting_details 'w=1/[\s^2^(Fo^2^)+(0.0532P)^2^+0.0361P] where P=(Fo^2^+2Fc^2^)/3'
_refine_ls_weighting_scheme calc
_refine_ls_wR_factor_gt 0.0793
_refine_ls_wR_factor_ref 0.0817
_reflns_Friedel_coverage 0.451
_reflns_Friedel_fraction_full 0.622
_reflns_Friedel_fraction_max 0.536
_reflns_number_gt 2608
_reflns_number_total 2788
_reflns_threshold_expression 'I > 2\s(I)'
_cod_data_source_file c8ce01917g2.cif
_cod_data_source_block 5b_LHQAU
_cod_depositor_comments 'Adding full bibliography for 7232323--7232327.cif.'
_cod_database_code 7232324
_shelx_shelxl_version_number 2014/7
_shelx_space_group_comment
;
The symmetry employed for this shelxl refinement is uniquely defined
by the following loop, which should always be used as a source of
symmetry information in preference to the above space-group names.
They are only intended as comments.
;
_shelx_estimated_absorpt_t_min 0.916
_shelx_estimated_absorpt_t_max 0.935

loop_
_space_group_symop_operation_xyz
'x, y, z'
'-x, y+1/2, -z'

loop_
_atom_site_label
_atom_site_type_symbol
_atom_site_fract_x
_atom_site_fract_y
_atom_site_fract_z
_atom_site_U_iso_or_equiv
_atom_site_adp_type
_atom_site_occupancy
_atom_site_site_symmetry_order
_atom_site_calc_flag
_atom_site_refinement_flags_posn
_atom_site_refinement_flags_adp
C1 C 0.8041(2) 0.2259(3) 0.99141(19) 0.0369(5) Uani 1 1 d . .
O1 O 0.89617(17) 0.1722(3) 0.95166(17) 0.0499(4) Uani 1 1 d . .
N2 N 0.7621(2) 0.4170(3) 0.98660(19) 0.0441(5) Uani 1 1 d . .
H2 H 0.700(3) 0.447(6) 1.013(2) 0.059(8) Uiso 1 1 d . .
N3 N 0.8195(2) 0.5675(3) 0.9323(2) 0.0516(5) Uani 1 1 d . .
H3A H 0.909(3) 0.578(5) 0.967(3) 0.062(9) Uiso 1 1 d . .
H3B H 0.818(3) 0.519(6) 0.859(3) 0.074(11) Uiso 1 1 d . .
C4 C 0.7261(2) 0.0759(4) 1.0451(2) 0.0396(5) Uani 1 1 d . .
H4 H 0.657(3) 0.135(4) 1.063(2) 0.050(8) Uiso 1 1 d . .
C41 C 0.8142(3) -0.0330(6) 1.1500(2) 0.0536(6) Uani 1 1 d . .
H41A H 0.761(3) -0.143(5) 1.170(2) 0.051(5) Uiso 1 1 d . U
H41B H 0.891(3) -0.077(5) 1.133(2) 0.051(5) Uiso 1 1 d . U
C42 C 0.8557(4) 0.0899(7) 1.2609(3) 0.0794(11) Uani 1 1 d . .
H42 H 0.782(4) 0.179(7) 1.272(4) 0.108(14) Uiso 1 1 d . .
C43 C 0.9658(6) 0.2395(9) 1.2623(4) 0.1204(19) Uani 1 1 d . .
H43A H 1.0472 0.1690 1.2628 0.181 Uiso 1 1 calc R U
H43B H 0.9805 0.3219 1.3299 0.181 Uiso 1 1 calc R U
H43C H 0.9401 0.3231 1.1950 0.181 Uiso 1 1 calc R U
C44 C 0.8999(5) -0.0514(13) 1.3632(3) 0.134(2) Uani 1 1 d . .
H44A H 0.9249 0.0259 1.4330 0.201 Uiso 1 1 calc R U
H44B H 0.9756 -0.1292 1.3558 0.201 Uiso 1 1 calc R U
H44C H 0.8272 -0.1400 1.3654 0.201 Uiso 1 1 calc R U
N5 N 0.6658(2) -0.0778(3) 0.95977(17) 0.0400(4) Uani 1 1 d . .
H5 H 0.713(3) -0.163(5) 0.942(2) 0.039(7) Uiso 1 1 d . .
S6 S 0.53762(5) -0.03814(8) 0.85367(5) 0.03900(15) Uani 1 1 d . .
O7 O 0.44161(17) 0.0755(3) 0.89520(16) 0.0523(5) Uani 1 1 d . .
O8 O 0.4993(2) -0.2306(3) 0.80089(18) 0.0565(5) Uani 1 1 d . .
C9 C 0.5862(2) 0.1133(4) 0.7513(2) 0.0393(5) Uani 1 1 d . .
C10 C 0.5408(3) 0.3074(4) 0.7296(2) 0.0484(6) Uani 1 1 d . .
H10 H 0.484(3) 0.339(6) 0.769(3) 0.066(10) Uiso 1 1 d . .
C11 C 0.5777(3) 0.4199(5) 0.6460(2) 0.0582(7) Uani 1 1 d . .
H11 H 0.548(4) 0.554(7) 0.636(3) 0.083(11) Uiso 1 1 d . .
C12 C 0.6611(3) 0.3400(5) 0.5838(2) 0.0575(7) Uani 1 1 d . .
C121 C 0.7002(4) 0.4623(8) 0.4919(3) 0.0858(11) Uani 1 1 d . .
H12A H 0.6457 0.4228 0.4175 0.129 Uiso 1 1 calc R U
H12B H 0.7932 0.4391 0.4961 0.129 Uiso 1 1 calc R U
H12C H 0.6865 0.6027 0.5039 0.129 Uiso 1 1 calc R U
C13 C 0.7077(3) 0.1456(6) 0.6088(3) 0.0672(9) Uani 1 1 d . .
H13 H 0.758(3) 0.083(6) 0.566(3) 0.072(10) Uiso 1 1 d . .
C14 C 0.6709(3) 0.0308(5) 0.6908(3) 0.0592(7) Uani 1 1 d . .
H14 H 0.709(3) -0.099(6) 0.709(3) 0.069(10) Uiso 1 1 d . .

loop_
_atom_site_aniso_label
_atom_site_aniso_U_11
_atom_site_aniso_U_22
_atom_site_aniso_U_33
_atom_site_aniso_U_23
_atom_site_aniso_U_13
_atom_site_aniso_U_12
C1 0.0325(11) 0.0331(11) 0.0436(12) -0.0034(9) 0.0073(9) 0.0004(8)
O1 0.0428(9) 0.0402(10) 0.0734(12) 0.0010(8) 0.0272(9) 0.0063(8)
N2 0.0364(10) 0.0345(11) 0.0660(13) -0.0017(9) 0.0217(9) 0.0023(8)
N3 0.0415(12) 0.0344(11) 0.0805(17) 0.0035(10) 0.0192(11) -0.0027(9)
C4 0.0371(11) 0.0381(13) 0.0459(12) -0.0017(9) 0.0151(9) 0.0022(10)
C41 0.0527(14) 0.0592(15) 0.0487(13) 0.0088(14) 0.0128(10) 0.0001(15)
C42 0.0616(19) 0.122(3) 0.0506(17) -0.0059(19) 0.0079(14) 0.011(2)
C43 0.148(4) 0.116(4) 0.078(3) -0.023(3) -0.004(3) -0.045(4)
C44 0.123(3) 0.215(7) 0.056(2) 0.021(4) 0.009(2) -0.029(5)
N5 0.0427(10) 0.0300(11) 0.0495(11) 0.0020(8) 0.0163(8) 0.0020(8)
S6 0.0343(3) 0.0343(3) 0.0506(3) -0.0028(2) 0.0152(2) -0.0043(2)
O7 0.0403(9) 0.0549(12) 0.0677(11) 0.0013(9) 0.0250(8) 0.0038(8)
O8 0.0578(11) 0.0435(10) 0.0693(12) -0.0105(8) 0.0187(9) -0.0171(8)
C9 0.0363(11) 0.0389(11) 0.0417(11) -0.0016(9) 0.0085(9) -0.0021(9)
C10 0.0543(15) 0.0414(13) 0.0507(14) -0.0035(11) 0.0159(12) 0.0054(11)
C11 0.0731(19) 0.0452(17) 0.0525(15) 0.0070(11) 0.0103(13) 0.0029(13)
C12 0.0588(16) 0.0671(19) 0.0415(14) 0.0097(12) 0.0043(12) -0.0097(15)
C121 0.086(2) 0.108(3) 0.0604(17) 0.033(2) 0.0156(16) -0.007(3)
C13 0.0693(19) 0.081(2) 0.0605(18) 0.0090(16) 0.0337(16) 0.0141(17)
C14 0.0623(17) 0.0535(16) 0.0707(19) 0.0105(13) 0.0330(15) 0.0147(14)

loop_
_atom_type_symbol
_atom_type_description
_atom_type_scat_dispersion_real
_atom_type_scat_dispersion_imag
_atom_type_scat_source
C C 0.0033 0.0016 'International Tables Vol C Tables 4.2.6.8 and 6.1.1.4'
H H 0.0000 0.0000 'International Tables Vol C Tables 4.2.6.8 and 6.1.1.4'
N N 0.0061 0.0033 'International Tables Vol C Tables 4.2.6.8 and 6.1.1.4'
O O 0.0106 0.0060 'International Tables Vol C Tables 4.2.6.8 and 6.1.1.4'
S S 0.1246 0.1234 'International Tables Vol C Tables 4.2.6.8 and 6.1.1.4'

loop_
_geom_angle_atom_site_label_1
_geom_angle_atom_site_label_2
_geom_angle_atom_site_label_3
_geom_angle
O1 C1 N2 122.4(2)
O1 C1 C4 121.7(2)
N2 C1 C4 115.8(2)
C1 N2 N3 121.5(2)
C1 N2 H2 120(3)
N3 N2 H2 119(3)
N2 N3 H3A 110(2)
N2 N3 H3B 107(2)
H3A N3 H3B 103(3)
N5 C4 C1 109.33(18)
N5 C4 C41 107.4(2)
C1 C4 C41 113.2(2)
N5 C4 H4 105.0(18)
C1 C4 H4 111.0(19)
C41 C4 H4 110.5(18)
C42 C41 C4 116.0(3)
C42 C41 H41A 103.2(17)
C4 C41 H41A 107.7(17)
C42 C41 H41B 107.7(17)
C4 C41 H41B 109.4(17)
H41A C41 H41B 113(3)
C43 C42 C44 109.6(4)
C43 C42 C41 113.5(3)
C44 C42 C41 109.5(4)
C43 C42 H42 102(3)
C44 C42 H42 109(3)
C41 C42 H42 113(3)
C42 C43 H43A 109.5
C42 C43 H43B 109.5
H43A C43 H43B 109.5
C42 C43 H43C 109.5
H43A C43 H43C 109.5
H43B C43 H43C 109.5
C42 C44 H44A 109.5
C42 C44 H44B 109.5
H44A C44 H44B 109.5
C42 C44 H44C 109.5
H44A C44 H44C 109.5
H44B C44 H44C 109.5
C4 N5 S6 123.56(16)
C4 N5 H5 120.2(19)
S6 N5 H5 109.0(18)
O8 S6 O7 119.22(12)
O8 S6 N5 106.21(12)
O7 S6 N5 107.97(11)
O8 S6 C9 107.09(11)
O7 S6 C9 107.11(12)
N5 S6 C9 108.95(10)
C10 C9 C14 119.9(3)
C10 C9 S6 121.55(19)
C14 C9 S6 118.5(2)
C9 C10 C11 120.0(3)
C9 C10 H10 112(2)
C11 C10 H10 128(2)
C10 C11 C12 121.1(3)
C10 C11 H11 118(2)
C12 C11 H11 121(2)
C13 C12 C11 118.0(3)
C13 C12 C121 121.1(3)
C11 C12 C121 121.0(3)
C12 C121 H12A 109.5
C12 C121 H12B 109.5
H12A C121 H12B 109.5
C12 C121 H12C 109.5
H12A C121 H12C 109.5
H12B C121 H12C 109.5
C14 C13 C12 121.7(3)
C14 C13 H13 117(2)
C12 C13 H13 121(2)
C13 C14 C9 119.3(3)
C13 C14 H14 119(2)
C9 C14 H14 121(2)

loop_
_geom_bond_atom_site_label_1
_geom_bond_atom_site_label_2
_geom_bond_distance
C1 O1 1.225(3)
C1 N2 1.338(3)
C1 C4 1.529(3)
N2 N3 1.409(3)
N2 H2 0.82(3)
N3 H3A 0.91(3)
N3 H3B 0.94(4)
C4 N5 1.466(3)
C4 C41 1.529(4)
C4 H4 0.89(3)
C41 C42 1.527(5)
C41 H41A 0.98(3)
C41 H41B 0.92(3)
C42 C43 1.507(6)
C42 C44 1.520(7)
C42 H42 1.00(4)
C43 H43A 0.9600
C43 H43B 0.9600
C43 H43C 0.9600
C44 H44A 0.9600
C44 H44B 0.9600
C44 H44C 0.9600
N5 S6 1.599(2)
N5 H5 0.81(3)
S6 O8 1.4358(19)
S6 O7 1.4376(19)
S6 C9 1.765(2)
C9 C10 1.373(4)
C9 C14 1.392(4)
C10 C11 1.387(4)
C10 H10 0.87(3)
C11 C12 1.388(5)
C11 H11 0.94(4)
C12 C13 1.383(5)
C12 C121 1.512(4)
C121 H12A 0.9600
C121 H12B 0.9600
C121 H12C 0.9600
C13 C14 1.379(5)
C13 H13 0.92(3)
C14 H14 0.95(4)

loop_
_geom_hbond_atom_site_label_D
_geom_hbond_atom_site_label_H
_geom_hbond_atom_site_label_A
_geom_hbond_distance_DH
_geom_hbond_distance_HA
_geom_hbond_distance_DA
_geom_hbond_angle_DHA
_geom_hbond_site_symmetry_A
N2 H2 O7 0.82(3) 2.22(3) 3.026(3) 168(3) 2_657
N3 H3A O1 0.91(3) 2.08(3) 2.979(3) 167(3) 2_757
N5 H5 N3 0.81(3) 2.12(3) 2.908(3) 163(3) 1_545
C10 H10 O7 0.87(3) 2.44(3) 2.915(4) 115(3) .

loop_
_geom_torsion_atom_site_label_1
_geom_torsion_atom_site_label_2
_geom_torsion_atom_site_label_3
_geom_torsion_atom_site_label_4
_geom_torsion
O1 C1 N2 N3 1.8(4)
C4 C1 N2 N3 -175.6(2)
O1 C1 C4 N5 -58.2(3)
N2 C1 C4 N5 119.2(2)
O1 C1 C4 C41 61.4(3)
N2 C1 C4 C41 -121.1(2)
N5 C4 C41 C42 -163.8(3)
C1 C4 C41 C42 75.4(3)
C4 C41 C42 C43 -76.2(4)
C4 C41 C42 C44 161.0(3)
C1 C4 N5 S6 -74.4(2)
C41 C4 N5 S6 162.47(17)
C4 N5 S6 O8 -172.18(19)
C4 N5 S6 O7 -43.2(2)
C4 N5 S6 C9 72.8(2)
O8 S6 C9 C10 133.2(2)
O7 S6 C9 C10 4.3(2)
N5 S6 C9 C10 -112.3(2)
O8 S6 C9 C14 -45.8(2)
O7 S6 C9 C14 -174.7(2)
N5 S6 C9 C14 68.7(2)
C14 C9 C10 C11 1.0(4)
S6 C9 C10 C11 -178.0(2)
C9 C10 C11 C12 -0.4(4)
C10 C11 C12 C13 -0.9(4)
C10 C11 C12 C121 179.4(3)
C11 C12 C13 C14 1.5(5)
C121 C12 C13 C14 -178.8(3)
C12 C13 C14 C9 -1.0(5)
C10 C9 C14 C13 -0.3(4)
S6 C9 C14 C13 178.7(3)
